data_2223031
loop_
_publ_author_name
'Fun, Hoong-Kun'
'Goh, Jia Hao'
'Reddy, B. Palakshi'
'Sarveswari, S.'
'Vijayakumar, V.'

_publ_section_title
;
 Diethyl
 4-(4-ethoxyphenyl)-2,6-dimethyl-1,4-dihydropyridine-3,5-dicarboxylate
;
_journal_coeditor_code CI2893
_journal_issue 9
_journal_name_full 'Acta Crystallographica Section E'
_journal_page_first o2247
_journal_page_last o2248
_journal_paper_doi 10.1107/S160053680903339X
_journal_volume 65
_journal_year 2009
_chemical_formula_iupac 'C21 H27 N O5'
_chemical_formula_moiety 'C21 H27 N O5'
_chemical_formula_sum 'C21 H27 N O5'
_chemical_formula_weight 373.44
_chemical_name_systematic
;
Diethyl 4-(4-ethoxyphenyl)-2,6-dimethyl-1,4-dihydropyridine-3,5-dicarboxylate
;
_space_group_IT_number 2
_symmetry_cell_setting triclinic
_symmetry_space_group_name_Hall '-P 1'
_symmetry_space_group_name_H-M 'P -1'
_atom_sites_solution_hydrogens geom
_atom_sites_solution_primary direct
_atom_sites_solution_secondary difmap
_audit_creation_method SHELXL-97
_cell_angle_alpha 85.8440(10)
_cell_angle_beta 87.6790(10)
_cell_angle_gamma 81.4580(10)
_cell_formula_units_Z 2
_cell_length_a 7.55570(10)
_cell_length_b 9.56970(10)
_cell_length_c 14.0553(2)
_cell_measurement_reflns_used 5893
_cell_measurement_temperature 296(2)
_cell_measurement_theta_max 30.15
_cell_measurement_theta_min 2.52
_cell_volume 1001.91(2)
_computing_cell_refinement 'SAINT (Bruker, 2005)'
_computing_data_collection 'APEX2 (Bruker, 2005)'
_computing_data_reduction 'SAINT (Bruker, 2005)'
_computing_molecular_graphics 'SHELXTL (Sheldrick, 2008)'
_computing_publication_material
;
SHELXTL (Sheldrick, 2008) and PLATON (Spek, 2009)
;
_computing_structure_refinement 'SHELXTL (Sheldrick, 2008)'
_computing_structure_solution 'SHELXTL (Sheldrick, 2008)'
_diffrn_ambient_temperature 296(2)
_diffrn_measured_fraction_theta_full 0.994
_diffrn_measured_fraction_theta_max 0.994
_diffrn_measurement_device_type
;
Bruker SMART APEXII CCD area-detector
;
_diffrn_measurement_method '\f and \w'
_diffrn_radiation_monochromator graphite
_diffrn_radiation_source 'fine-focus sealed tube'
_diffrn_radiation_type MoK\a
_diffrn_radiation_wavelength 0.71073
_diffrn_reflns_av_R_equivalents 0.0274
_diffrn_reflns_av_sigmaI/netI 0.0291
_diffrn_reflns_limit_h_max 10
_diffrn_reflns_limit_h_min -10
_diffrn_reflns_limit_k_max 13
_diffrn_reflns_limit_k_min -11
_diffrn_reflns_limit_l_max 19
_diffrn_reflns_limit_l_min -19
_diffrn_reflns_number 20664
_diffrn_reflns_theta_full 29.00
_diffrn_reflns_theta_max 29.00
_diffrn_reflns_theta_min 2.16
_diffrn_standards_number 0
_exptl_absorpt_coefficient_mu 0.088
_exptl_absorpt_correction_T_max 0.9942
_exptl_absorpt_correction_T_min 0.9758
_exptl_absorpt_correction_type multi-scan
_exptl_absorpt_process_details '(<i>SADABS</i>; Bruker, 2005)'
_exptl_crystal_colour colourless
_exptl_crystal_density_diffrn 1.238
_exptl_crystal_density_method 'not measured'
_exptl_crystal_description Plate
_exptl_crystal_F_000 400
_exptl_crystal_size_max 0.280
_exptl_crystal_size_mid 0.265
_exptl_crystal_size_min 0.066
_refine_diff_density_max 0.320
_refine_diff_density_min -0.243
_refine_ls_extinction_method none
_refine_ls_goodness_of_fit_ref 1.022
_refine_ls_hydrogen_treatment mixed
_refine_ls_matrix_type full
_refine_ls_number_parameters 253
_refine_ls_number_reflns 5290
_refine_ls_number_restraints 0
_refine_ls_restrained_S_all 1.022
_refine_ls_R_factor_all 0.0842
_refine_ls_R_factor_gt 0.0549
_refine_ls_shift/su_max 0.001
_refine_ls_shift/su_mean 0.000
_refine_ls_structure_factor_coef Fsqd
_refine_ls_weighting_details 'calc w=1/[\s^2^(Fo^2^)+(0.0714P)^2^+0.3075P] where P=(Fo^2^+2Fc^2^)/3'
_refine_ls_weighting_scheme calc
_refine_ls_wR_factor_gt 0.1398
_refine_ls_wR_factor_ref 0.1609
_reflns_number_gt 3602
_reflns_number_total 5290
_reflns_threshold_expression I>2\s(I)
_cod_data_source_file ci2893.cif
_cod_data_source_block I
_cod_depositor_comments
;
The following automatic conversions were performed:
'_symmetry_cell_setting' value 'Triclinic' changed to 'triclinic'
according to '/home/saulius/struct/CIF-dictionaries/cif_core.dic'
dictionary named 'cif_core.dic' version 2.4.1 from 2010-06-29.

Automatic conversion script
Id: cif_fix_enum 1527 2010-12-29 10:47:43Z saulius 

The following automatic conversions were performed:

'_symmetry_cell_setting' value 'Triclinic' changed to 'triclinic'
according to /home/saulius/struct/CIF-dictionaries/cif_core.dic
dictionary named 'cif_core.dic' version 2.4.1 from 2010-06-29.

Automatic conversion script
Id: cif_fix_values 1715 2011-07-08 13:25:40Z adriana 
;
_cod_database_code 2223031
_cod_database_fobs_code 2223031

loop_
_symmetry_equiv_pos_as_xyz
'x, y, z'
'-x, -y, -z'

loop_
_atom_site_type_symbol
_atom_site_label
_atom_site_fract_x
_atom_site_fract_y
_atom_site_fract_z
_atom_site_U_iso_or_equiv
_atom_site_adp_type
_atom_site_calc_flag
_atom_site_refinement_flags
_atom_site_occupancy
_atom_site_disorder_assembly
_atom_site_disorder_group
O O1 0.73624(18) 0.59395(15) 0.53338(9) 0.0547(4) Uani d . 1 . .
O O2 1.01269(16) 0.23542(17) 0.96209(10) 0.0603(4) Uani d . 1 . .
O O3 0.81388(15) 0.34092(15) 1.06441(9) 0.0511(3) Uani d . 1 . .
O O4 0.5806(2) -0.10910(17) 0.71435(11) 0.0672(4) Uani d . 1 . .
O O5 0.85133(17) -0.04519(14) 0.72123(9) 0.0525(3) Uani d . 1 . .
N N1 0.41011(18) 0.18714(16) 0.92272(10) 0.0402(3) Uani d . 1 . .
C C1 0.8807(2) 0.28106(19) 0.68730(11) 0.0416(4) Uani d . 1 . .
H H1A 0.9720 0.2043 0.6870 0.050 Uiso calc R 1 . .
C C2 0.8726(2) 0.3840(2) 0.61279(12) 0.0452(4) Uani d . 1 . .
H H2A 0.9583 0.3761 0.5633 0.054 Uiso calc R 1 . .
C C3 0.7373(2) 0.49899(19) 0.61149(11) 0.0412(4) Uani d . 1 . .
C C4 0.6152(2) 0.5125(2) 0.68730(13) 0.0479(4) Uani d . 1 . .
H H4A 0.5267 0.5911 0.6886 0.058 Uiso calc R 1 . .
C C5 0.6254(2) 0.40778(19) 0.76151(12) 0.0431(4) Uani d . 1 . .
H H5A 0.5421 0.4175 0.8120 0.052 Uiso calc R 1 . .
C C6 0.7553(2) 0.28953(17) 0.76285(10) 0.0333(3) Uani d . 1 . .
C C7 0.7547(2) 0.16927(17) 0.84131(10) 0.0328(3) Uani d . 1 . .
H H7A 0.8750 0.1144 0.8434 0.039 Uiso calc R 1 . .
C C8 0.7073(2) 0.22640(17) 0.93892(10) 0.0330(3) Uani d . 1 . .
C C9 0.5348(2) 0.24150(17) 0.97270(10) 0.0347(3) Uani d . 1 . .
C C10 0.4537(2) 0.09203(17) 0.85327(11) 0.0373(4) Uani d . 1 . .
C C11 0.6234(2) 0.07125(17) 0.81710(10) 0.0352(3) Uani d . 1 . .
C C12 0.5781(3) 0.6937(2) 0.51790(14) 0.0552(5) Uani d . 1 . .
H H12A 0.5585 0.7572 0.5692 0.066 Uiso calc R 1 . .
H H12B 0.4748 0.6447 0.5159 0.066 Uiso calc R 1 . .
C C13 0.6041(4) 0.7752(3) 0.42475(17) 0.0825(8) Uani d . 1 . .
H H13A 0.4990 0.8427 0.4120 0.124 Uiso calc R 1 . .
H H13B 0.6242 0.7112 0.3746 0.124 Uiso calc R 1 . .
H H13C 0.7056 0.8241 0.4278 0.124 Uiso calc R 1 . .
C C14 0.8579(2) 0.26575(18) 0.98833(11) 0.0365(4) Uani d . 1 . .
C C15 0.9594(2) 0.3755(2) 1.11817(13) 0.0532(5) Uani d . 1 . .
H H15A 1.0388 0.4248 1.0765 0.064 Uiso calc R 1 . .
H H15B 1.0280 0.2897 1.1461 0.064 Uiso calc R 1 . .
C C16 0.8798(3) 0.4675(3) 1.19452(16) 0.0695(6) Uani d . 1 . .
H H16A 0.9730 0.4874 1.2336 0.104 Uiso calc R 1 . .
H H16B 0.7964 0.4198 1.2331 0.104 Uiso calc R 1 . .
H H16C 0.8185 0.5546 1.1660 0.104 Uiso calc R 1 . .
C C17 0.6761(2) -0.03516(18) 0.74743(11) 0.0411(4) Uani d . 1 . .
C C18 0.9092(3) -0.1407(3) 0.64637(16) 0.0676(6) Uani d . 1 . .
H H18A 0.8361 -0.1144 0.5909 0.081 Uiso calc R 1 . .
H H18B 0.8960 -0.2370 0.6687 0.081 Uiso calc R 1 . .
C C19 1.0976(4) -0.1317(4) 0.6207(2) 0.1091(12) Uani d . 1 . .
H H19A 1.1366 -0.1932 0.5706 0.164 Uiso calc R 1 . .
H H19B 1.1694 -0.1601 0.6755 0.164 Uiso calc R 1 . .
H H19C 1.1098 -0.0360 0.5993 0.164 Uiso calc R 1 . .
C C20 0.4542(2) 0.3115(2) 1.05970(12) 0.0461(4) Uani d . 1 . .
H H20A 0.5452 0.3102 1.1056 0.069 Uiso calc R 1 . .
H H20B 0.3613 0.2614 1.0870 0.069 Uiso calc R 1 . .
H H20C 0.4046 0.4078 1.0421 0.069 Uiso calc R 1 . .
C C21 0.2974(2) 0.0239(2) 0.82690(14) 0.0506(5) Uani d . 1 . .
H H21A 0.3381 -0.0725 0.8130 0.076 Uiso calc R 1 . .
H H21B 0.2427 0.0748 0.7717 0.076 Uiso calc R 1 . .
H H21C 0.2114 0.0261 0.8792 0.076 Uiso calc R 1 . .
H H1N1 0.303(3) 0.200(2) 0.9447(15) 0.063(6) Uiso d . 1 . .

loop_
_atom_site_aniso_label
_atom_site_aniso_U_11
_atom_site_aniso_U_22
_atom_site_aniso_U_33
_atom_site_aniso_U_12
_atom_site_aniso_U_13
_atom_site_aniso_U_23
O1 0.0620(8) 0.0562(8) 0.0433(7) -0.0086(7) 0.0050(6) 0.0103(6)
O2 0.0287(6) 0.0946(11) 0.0613(8) -0.0088(6) 0.0039(5) -0.0333(8)
O3 0.0326(6) 0.0773(9) 0.0471(7) -0.0096(6) -0.0008(5) -0.0263(6)
O4 0.0660(9) 0.0695(10) 0.0748(10) -0.0262(8) 0.0099(7) -0.0365(8)
O5 0.0489(7) 0.0514(8) 0.0592(8) -0.0065(6) 0.0092(6) -0.0238(6)
N1 0.0265(7) 0.0497(9) 0.0451(8) -0.0061(6) 0.0012(5) -0.0090(6)
C1 0.0363(8) 0.0457(10) 0.0419(8) -0.0037(7) 0.0077(7) -0.0057(7)
C2 0.0461(10) 0.0515(11) 0.0379(8) -0.0093(8) 0.0135(7) -0.0056(7)
C3 0.0469(9) 0.0434(10) 0.0352(8) -0.0143(8) 0.0019(7) -0.0016(7)
C4 0.0484(10) 0.0450(10) 0.0464(9) 0.0020(8) 0.0080(8) 0.0000(8)
C5 0.0427(9) 0.0446(10) 0.0394(8) -0.0015(7) 0.0118(7) -0.0024(7)
C6 0.0320(7) 0.0376(8) 0.0321(7) -0.0090(6) 0.0020(6) -0.0075(6)
C7 0.0282(7) 0.0370(8) 0.0326(7) -0.0019(6) 0.0023(5) -0.0058(6)
C8 0.0289(7) 0.0381(8) 0.0318(7) -0.0037(6) 0.0001(5) -0.0035(6)
C9 0.0304(7) 0.0394(9) 0.0340(7) -0.0040(6) -0.0003(6) -0.0020(6)
C10 0.0350(8) 0.0365(9) 0.0407(8) -0.0058(7) -0.0051(6) -0.0015(7)
C11 0.0373(8) 0.0347(8) 0.0333(7) -0.0046(6) -0.0018(6) -0.0016(6)
C12 0.0630(12) 0.0531(12) 0.0514(10) -0.0148(10) -0.0137(9) 0.0034(9)
C13 0.108(2) 0.0797(17) 0.0598(13) -0.0203(15) -0.0214(13) 0.0220(12)
C14 0.0313(8) 0.0452(9) 0.0334(7) -0.0064(7) 0.0008(6) -0.0042(6)
C15 0.0381(9) 0.0764(14) 0.0486(10) -0.0115(9) -0.0083(7) -0.0171(9)
C16 0.0631(13) 0.0843(17) 0.0649(13) -0.0092(12) -0.0098(10) -0.0308(12)
C17 0.0466(9) 0.0382(9) 0.0387(8) -0.0076(7) 0.0001(7) -0.0028(7)
C18 0.0696(14) 0.0679(15) 0.0687(13) -0.0092(11) 0.0135(11) -0.0369(11)
C19 0.0758(18) 0.135(3) 0.128(3) -0.0290(18) 0.0381(17) -0.086(2)
C20 0.0338(8) 0.0614(12) 0.0430(9) -0.0055(8) 0.0073(7) -0.0116(8)
C21 0.0377(9) 0.0557(12) 0.0617(11) -0.0132(8) -0.0060(8) -0.0110(9)

loop_
_atom_type_symbol
_atom_type_description
_atom_type_scat_dispersion_real
_atom_type_scat_dispersion_imag
_atom_type_scat_source
C C 0.0033 0.0016 'International Tables Vol C Tables 4.2.6.8 and 6.1.1.4'
H H 0.0000 0.0000 'International Tables Vol C Tables 4.2.6.8 and 6.1.1.4'
N N 0.0061 0.0033 'International Tables Vol C Tables 4.2.6.8 and 6.1.1.4'
O O 0.0106 0.0060 'International Tables Vol C Tables 4.2.6.8 and 6.1.1.4'

loop_
_geom_angle_atom_site_label_1
_geom_angle_atom_site_label_2
_geom_angle_atom_site_label_3
_geom_angle_site_symmetry_1
_geom_angle_site_symmetry_3
_geom_angle
_geom_angle_publ_flag
C3 O1 C12 . . 117.87(14) ?
C14 O3 C15 . . 117.18(13) ?
C17 O5 C18 . . 115.21(15) ?
C10 N1 C9 . . 123.89(13) ?
C10 N1 H1N1 . . 118.1(15) ?
C9 N1 H1N1 . . 116.6(15) ?
C2 C1 C6 . . 121.53(16) ?
C2 C1 H1A . . 119.2 ?
C6 C1 H1A . . 119.2 ?
C1 C2 C3 . . 120.26(15) ?
C1 C2 H2A . . 119.9 ?
C3 C2 H2A . . 119.9 ?
O1 C3 C4 . . 124.29(16) ?
O1 C3 C2 . . 116.40(14) ?
C4 C3 C2 . . 119.31(15) ?
C3 C4 C5 . . 119.52(16) ?
C3 C4 H4A . . 120.2 ?
C5 C4 H4A . . 120.2 ?
C6 C5 C4 . . 122.26(15) ?
C6 C5 H5A . . 118.9 ?
C4 C5 H5A . . 118.9 ?
C5 C6 C1 . . 117.05(15) ?
C5 C6 C7 . . 121.32(13) ?
C1 C6 C7 . . 121.55(14) ?
C8 C7 C11 . . 110.43(12) ?
C8 C7 C6 . . 111.55(12) ?
C11 C7 C6 . . 109.65(12) ?
C8 C7 H7A . . 108.4 ?
C11 C7 H7A . . 108.4 ?
C6 C7 H7A . . 108.4 ?
C9 C8 C14 . . 124.96(14) ?
C9 C8 C7 . . 120.06(13) ?
C14 C8 C7 . . 114.94(12) ?
C8 C9 N1 . . 118.44(14) ?
C8 C9 C20 . . 129.12(15) ?
N1 C9 C20 . . 112.44(13) ?
C11 C10 N1 . . 119.10(15) ?
C11 C10 C21 . . 128.03(15) ?
N1 C10 C21 . . 112.87(14) ?
C10 C11 C17 . . 120.26(15) ?
C10 C11 C7 . . 119.61(14) ?
C17 C11 C7 . . 119.84(13) ?
O1 C12 C13 . . 107.53(18) ?
O1 C12 H12A . . 110.2 ?
C13 C12 H12A . . 110.2 ?
O1 C12 H12B . . 110.2 ?
C13 C12 H12B . . 110.2 ?
H12A C12 H12B . . 108.5 ?
C12 C13 H13A . . 109.5 ?
C12 C13 H13B . . 109.5 ?
H13A C13 H13B . . 109.5 ?
C12 C13 H13C . . 109.5 ?
H13A C13 H13C . . 109.5 ?
H13B C13 H13C . . 109.5 ?
O2 C14 O3 . . 121.24(15) ?
O2 C14 C8 . . 123.23(14) ?
O3 C14 C8 . . 115.52(13) ?
O3 C15 C16 . . 107.77(15) ?
O3 C15 H15A . . 110.2 ?
C16 C15 H15A . . 110.2 ?
O3 C15 H15B . . 110.2 ?
C16 C15 H15B . . 110.2 ?
H15A C15 H15B . . 108.5 ?
C15 C16 H16A . . 109.5 ?
C15 C16 H16B . . 109.5 ?
H16A C16 H16B . . 109.5 ?
C15 C16 H16C . . 109.5 ?
H16A C16 H16C . . 109.5 ?
H16B C16 H16C . . 109.5 ?
O4 C17 O5 . . 120.80(16) ?
O4 C17 C11 . . 126.77(16) ?
O5 C17 C11 . . 112.43(14) ?
O5 C18 C19 . . 108.76(19) ?
O5 C18 H18A . . 109.9 ?
C19 C18 H18A . . 109.9 ?
O5 C18 H18B . . 109.9 ?
C19 C18 H18B . . 109.9 ?
H18A C18 H18B . . 108.3 ?
C18 C19 H19A . . 109.5 ?
C18 C19 H19B . . 109.5 ?
H19A C19 H19B . . 109.5 ?
C18 C19 H19C . . 109.5 ?
H19A C19 H19C . . 109.5 ?
H19B C19 H19C . . 109.5 ?
C9 C20 H20A . . 109.5 ?
C9 C20 H20B . . 109.5 ?
H20A C20 H20B . . 109.5 ?
C9 C20 H20C . . 109.5 ?
H20A C20 H20C . . 109.5 ?
H20B C20 H20C . . 109.5 ?
C10 C21 H21A . . 109.5 ?
C10 C21 H21B . . 109.5 ?
H21A C21 H21B . . 109.5 ?
C10 C21 H21C . . 109.5 ?
H21A C21 H21C . . 109.5 ?
H21B C21 H21C . . 109.5 ?

loop_
_geom_bond_atom_site_label_1
_geom_bond_atom_site_label_2
_geom_bond_site_symmetry_2
_geom_bond_distance
_geom_bond_publ_flag
O1 C3 . 1.373(2) ?
O1 C12 . 1.428(2) ?
O2 C14 . 1.2115(18) ?
O3 C14 . 1.3353(19) ?
O3 C15 . 1.450(2) ?
O4 C17 . 1.210(2) ?
O5 C17 . 1.351(2) ?
O5 C18 . 1.455(2) ?
N1 C10 . 1.380(2) ?
N1 C9 . 1.380(2) ?
N1 H1N1 . 0.85(2) ?
C1 C2 . 1.382(2) ?
C1 C6 . 1.393(2) ?
C1 H1A . 0.93 ?
C2 C3 . 1.386(3) ?
C2 H2A . 0.93 ?
C3 C4 . 1.382(2) ?
C4 C5 . 1.389(2) ?
C4 H4A . 0.93 ?
C5 C6 . 1.383(2) ?
C5 H5A . 0.93 ?
C6 C7 . 1.535(2) ?
C7 C8 . 1.523(2) ?
C7 C11 . 1.527(2) ?
C7 H7A . 0.98 ?
C8 C9 . 1.360(2) ?
C8 C14 . 1.466(2) ?
C9 C20 . 1.501(2) ?
C10 C11 . 1.352(2) ?
C10 C21 . 1.502(2) ?
C11 C17 . 1.465(2) ?
C12 C13 . 1.496(3) ?
C12 H12A . 0.97 ?
C12 H12B . 0.97 ?
C13 H13A . 0.96 ?
C13 H13B . 0.96 ?
C13 H13C . 0.96 ?
C15 C16 . 1.488(3) ?
C15 H15A . 0.97 ?
C15 H15B . 0.97 ?
C16 H16A . 0.96 ?
C16 H16B . 0.96 ?
C16 H16C . 0.96 ?
C18 C19 . 1.467(3) ?
C18 H18A . 0.97 ?
C18 H18B . 0.97 ?
C19 H19A . 0.96 ?
C19 H19B . 0.96 ?
C19 H19C . 0.96 ?
C20 H20A . 0.96 ?
C20 H20B . 0.96 ?
C20 H20C . 0.96 ?
C21 H21A . 0.96 ?
C21 H21B . 0.96 ?
C21 H21C . 0.96 ?

loop_
_geom_hbond_atom_site_label_D
_geom_hbond_atom_site_label_H
_geom_hbond_atom_site_label_A
_geom_hbond_site_symmetry_A
_geom_hbond_distance_DH
_geom_hbond_distance_HA
_geom_hbond_distance_DA
_geom_hbond_angle_DHA
_geom_hbond_publ_flag
N1 H1N1 O2 1_455 0.85(2) 2.18(2) 3.0045(19) 165(2) yes
C12 H12A O4 1_565 0.97 2.51 3.458(2) 166 yes
C20 H20A O3 . 0.96 2.14 2.7774(19) 122 yes
C16 H16A Cg1 2_767 0.96 2.83 3.767(2) 165 yes

loop_
_geom_torsion_atom_site_label_1
_geom_torsion_atom_site_label_2
_geom_torsion_atom_site_label_3
_geom_torsion_atom_site_label_4
_geom_torsion_site_symmetry_1
_geom_torsion_site_symmetry_2
_geom_torsion_site_symmetry_3
_geom_torsion_site_symmetry_4
_geom_torsion
_geom_torsion_publ_flag
C6 C1 C2 C3 . . . . -0.3(3) ?
C12 O1 C3 C4 . . . . -15.4(3) ?
C12 O1 C3 C2 . . . . 165.31(16) ?
C1 C2 C3 O1 . . . . -178.08(16) ?
C1 C2 C3 C4 . . . . 2.6(3) ?
O1 C3 C4 C5 . . . . 178.09(17) ?
C2 C3 C4 C5 . . . . -2.7(3) ?
C3 C4 C5 C6 . . . . 0.4(3) ?
C4 C5 C6 C1 . . . . 1.9(3) ?
C4 C5 C6 C7 . . . . -174.85(16) ?
C2 C1 C6 C5 . . . . -1.9(3) ?
C2 C1 C6 C7 . . . . 174.78(16) ?
C5 C6 C7 C8 . . . . -40.9(2) ?
C1 C6 C7 C8 . . . . 142.47(15) ?
C5 C6 C7 C11 . . . . 81.70(18) ?
C1 C6 C7 C11 . . . . -94.88(17) ?
C11 C7 C8 C9 . . . . -28.3(2) ?
C6 C7 C8 C9 . . . . 93.93(17) ?
C11 C7 C8 C14 . . . . 153.64(13) ?
C6 C7 C8 C14 . . . . -84.16(16) ?
C14 C8 C9 N1 . . . . -173.78(15) ?
C7 C8 C9 N1 . . . . 8.3(2) ?
C14 C8 C9 C20 . . . . 6.4(3) ?
C7 C8 C9 C20 . . . . -171.48(16) ?
C10 N1 C9 C8 . . . . 14.9(2) ?
C10 N1 C9 C20 . . . . -165.23(15) ?
C9 N1 C10 C11 . . . . -14.2(2) ?
C9 N1 C10 C21 . . . . 166.34(16) ?
N1 C10 C11 C17 . . . . 176.38(14) ?
C21 C10 C11 C17 . . . . -4.2(3) ?
N1 C10 C11 C7 . . . . -9.8(2) ?
C21 C10 C11 C7 . . . . 169.58(16) ?
C8 C7 C11 C10 . . . . 29.0(2) ?
C6 C7 C11 C10 . . . . -94.32(16) ?
C8 C7 C11 C17 . . . . -157.19(13) ?
C6 C7 C11 C17 . . . . 79.49(17) ?
C3 O1 C12 C13 . . . . -174.91(18) ?
C15 O3 C14 O2 . . . . -4.4(3) ?
C15 O3 C14 C8 . . . . 176.84(15) ?
C9 C8 C14 O2 . . . . 170.76(18) ?
C7 C8 C14 O2 . . . . -11.3(2) ?
C9 C8 C14 O3 . . . . -10.5(2) ?
C7 C8 C14 O3 . . . . 167.43(14) ?
C14 O3 C15 C16 . . . . 175.95(18) ?
C18 O5 C17 O4 . . . . 4.9(3) ?
C18 O5 C17 C11 . . . . -175.20(16) ?
C10 C11 C17 O4 . . . . 2.0(3) ?
C7 C11 C17 O4 . . . . -171.78(17) ?
C10 C11 C17 O5 . . . . -177.96(15) ?
C7 C11 C17 O5 . . . . 8.3(2) ?
C17 O5 C18 C19 . . . . 175.6(2) ?

loop_
_cod_related_entry_id
_cod_related_entry_database
_cod_related_entry_code
1 ChemSpider 1264968
